data_7700529
loop_
_publ_author_name
'Regulska, Elzbieta'
'Christ, Sonja'
'Zimmermann, Johannes'
'Rominger, Frank'
'Hernandez-Sosa, Gerardo'
'Romero-Nieto, Carlos'

_publ_section_title
;
 Organophosphorus-B(C<sub>6</sub>F<sub>5</sub>)<sub>3</sub> adducts:
 towards new solid-state emitting materials.
;
_journal_issue 34
_journal_name_full 'Dalton transactions (Cambridge, England : 2003)'
_journal_page_first 12803
_journal_page_last 12807
_journal_paper_doi 10.1039/c9dt02258a
_journal_volume 48
_journal_year 2019
_chemical_formula_sum 'C38 H13 B F15 O P S'
_chemical_formula_weight 844.32
_chemical_name_common '2a in manuscript'
_space_group_crystal_system monoclinic
_space_group_IT_number 14
_space_group_name_Hall '-P 2yn'
_space_group_name_H-M_alt 'P 1 21/n 1'
_symmetry_space_group_name_Hall '-P 2yn'
_symmetry_space_group_name_H-M 'P 1 21/n 1'
_atom_sites_solution_hydrogens geom
_audit_creation_method SHELXL-2018/1
_audit_update_record
;
2019-03-20 deposited with the CCDC.    2019-07-01 downloaded from the CCDC.
;
_cell_angle_alpha 90
_cell_angle_beta 96.102(3)
_cell_angle_gamma 90
_cell_formula_units_Z 4
_cell_length_a 10.0001(3)
_cell_length_b 29.9868(8)
_cell_length_c 10.9105(3)
_cell_measurement_reflns_used 25439
_cell_measurement_temperature 100(2)
_cell_measurement_theta_max 61.30
_cell_measurement_theta_min 4.33
_cell_volume 3253.21(16)
_computing_cell_refinement 'X-Area Recipe 1.33.0.0 (STOE, 2015)'
_computing_data_collection 'X-Area Pilatus3_SV 1.31.127.0 (STOE, 2016)'
_computing_data_reduction 'X-Area Integrate 1.71.0.0 (STOE, 2016)'
_computing_molecular_graphics 'Bruker SHELXTL'
_computing_publication_material 'Bruker SHELXTL'
_computing_structure_refinement 'SHELXL-2018/1 (Sheldrick, 2018)'
_computing_structure_solution 'SHELXT-2014 (Sheldrick 2014)'
_diffrn_ambient_temperature 100(2)
_diffrn_detector_area_resol_mean 5.81
_diffrn_measured_fraction_theta_full 0.962
_diffrn_measured_fraction_theta_max 0.962
_diffrn_measurement_device_type 'STOE Stadivari'
_diffrn_measurement_method 'rotation method, \w scans'
_diffrn_radiation_type CuK\a
_diffrn_radiation_wavelength 1.54178
_diffrn_reflns_av_R_equivalents 0.0291
_diffrn_reflns_av_unetI/netI 0.0246
_diffrn_reflns_Laue_measured_fraction_full 0.962
_diffrn_reflns_Laue_measured_fraction_max 0.962
_diffrn_reflns_limit_h_max 11
_diffrn_reflns_limit_h_min -10
_diffrn_reflns_limit_k_max 28
_diffrn_reflns_limit_k_min -33
_diffrn_reflns_limit_l_max 12
_diffrn_reflns_limit_l_min -11
_diffrn_reflns_number 17238
_diffrn_reflns_point_group_measured_fraction_full 0.962
_diffrn_reflns_point_group_measured_fraction_max 0.962
_diffrn_reflns_theta_full 60.919
_diffrn_reflns_theta_max 60.919
_diffrn_reflns_theta_min 4.334
_diffrn_source 'Genix3D Cu HF'
_exptl_absorpt_coefficient_mu 2.470
_exptl_absorpt_correction_T_max 1.701
_exptl_absorpt_correction_T_min 0.597
_exptl_absorpt_correction_type multi-scan
_exptl_crystal_colour colourless
_exptl_crystal_density_diffrn 1.724
_exptl_crystal_description irregular
_exptl_crystal_F_000 1680
_exptl_crystal_size_max 0.097
_exptl_crystal_size_mid 0.082
_exptl_crystal_size_min 0.058
_refine_diff_density_max 0.430
_refine_diff_density_min -0.324
_refine_diff_density_rms 0.054
_refine_ls_extinction_method none
_refine_ls_goodness_of_fit_ref 1.213
_refine_ls_hydrogen_treatment constr
_refine_ls_matrix_type full
_refine_ls_number_parameters 659
_refine_ls_number_reflns 4779
_refine_ls_number_restraints 1259
_refine_ls_restrained_S_all 1.072
_refine_ls_R_factor_all 0.0720
_refine_ls_R_factor_gt 0.0582
_refine_ls_shift/su_max 0.000
_refine_ls_shift/su_mean 0.000
_refine_ls_structure_factor_coef Fsqd
_refine_ls_weighting_details 'w=1/[\s^2^(Fo^2^)+8.2430P] where P=(Fo^2^+2Fc^2^)/3'
_refine_ls_weighting_scheme calc
_refine_ls_wR_factor_gt 0.1060
_refine_ls_wR_factor_ref 0.1118
_reflns_Friedel_coverage 0.000
_reflns_number_gt 4000
_reflns_number_total 4779
_reflns_threshold_expression 'I > 2\s(I)'
_cod_data_source_file c9dt02258a2.cif
_cod_data_source_block soc2
_cod_depositor_comments 'Adding full bibliography for 7700529--7700530.cif.'
_cod_database_code 7700529
_shelx_shelxl_version_number 2018/1
_shelx_space_group_comment
; 
The symmetry employed for this shelxl refinement is uniquely defined 
by the following loop, which should always be used as a source of 
symmetry information in preference to the above space-group names. 
They are only intended as comments. 
;
_shelx_estimated_absorpt_t_min 0.796
_shelx_estimated_absorpt_t_max 0.870
_exptl_absorpt_special_details 'X-Area LANA 1.70.0.0 (STOE, 2017)'

loop_
_space_group_symop_operation_xyz
'x, y, z'
'-x+1/2, y+1/2, -z+1/2'
'-x, -y, -z'
'x-1/2, -y-1/2, z-1/2'

loop_
_atom_site_label
_atom_site_type_symbol
_atom_site_fract_x
_atom_site_fract_y
_atom_site_fract_z
_atom_site_U_iso_or_equiv
_atom_site_adp_type
_atom_site_occupancy
_atom_site_site_symmetry_order
_atom_site_calc_flag
_atom_site_refinement_flags_posn
_atom_site_refinement_flags_adp
_atom_site_refinement_flags_occupancy
_atom_site_disorder_assembly
_atom_site_disorder_group
O1 O 0.5637(3) 0.59218(9) 0.3816(2) 0.0326(7) Uani 1 1 d . . . . .
B1 B 0.5104(5) 0.61227(17) 0.2558(4) 0.0331(11) Uani 1 1 d . . . . .
P1 P 0.6160(10) 0.6112(3) 0.5132(9) 0.0299(16) Uani 0.653(4) 1 d D U P A 1
C11 C 0.4778(13) 0.6201(3) 0.5981(14) 0.033(2) Uani 0.653(4) 1 d D U P A 1
C12 C 0.4093(13) 0.5831(4) 0.6303(16) 0.040(3) Uani 0.653(4) 1 d D U P A 1
H12 H 0.442062 0.554493 0.611268 0.048 Uiso 0.653(4) 1 calc R U P A 1
C13 C 0.2922(17) 0.5861(5) 0.691(2) 0.051(3) Uani 0.653(4) 1 d D U P A 1
H13 H 0.250050 0.559810 0.716502 0.061 Uiso 0.653(4) 1 calc R U P A 1
C14 C 0.2398(10) 0.6268(3) 0.7114(13) 0.043(2) Uani 0.653(4) 1 d D U P A 1
H14 H 0.157162 0.628765 0.746755 0.051 Uiso 0.653(4) 1 calc R U P A 1
C15 C 0.3063(7) 0.6668(3) 0.6812(6) 0.0383(15) Uani 0.653(4) 1 d D U P A 1
C16 C 0.2517(7) 0.7088(2) 0.7055(6) 0.0435(17) Uani 0.653(4) 1 d D U P A 1
H16 H 0.170099 0.710662 0.742512 0.052 Uiso 0.653(4) 1 calc R U P A 1
C17 C 0.3165(8) 0.7471(3) 0.6758(7) 0.0458(19) Uani 0.653(4) 1 d D U P A 1
H17 H 0.278035 0.775343 0.690359 0.055 Uiso 0.653(4) 1 calc R U P A 1
C18 C 0.4370(7) 0.7449(3) 0.6249(7) 0.0411(17) Uani 0.653(4) 1 d D U P A 1
H18 H 0.481318 0.771887 0.607663 0.049 Uiso 0.653(4) 1 calc R U P A 1
C19 C 0.4960(8) 0.7042(2) 0.5978(7) 0.0328(18) Uani 0.653(4) 1 d D U P A 1
C20 C 0.4275(8) 0.6645(3) 0.6250(8) 0.0312(17) Uani 0.653(4) 1 d D U P A 1
C21 C 0.6268(8) 0.7034(3) 0.5491(7) 0.0336(17) Uani 0.653(4) 1 d D U P A 1
C22 C 0.6914(11) 0.6642(3) 0.5102(12) 0.031(2) Uani 0.653(4) 1 d D U P A 1
C23 C 0.8186(9) 0.6721(3) 0.4767(12) 0.033(2) Uani 0.653(4) 1 d D U P A 1
H23 H 0.876194 0.649607 0.450414 0.040 Uiso 0.653(4) 1 calc R U P A 1
S24 S 0.8587(3) 0.72675(10) 0.4883(4) 0.0440(8) Uani 0.653(4) 1 d D U P A 1
C25 C 0.7081(11) 0.7405(3) 0.5379(13) 0.038(2) Uani 0.653(4) 1 d D U P A 1
H25 H 0.682569 0.770127 0.555891 0.045 Uiso 0.653(4) 1 calc R U P A 1
C31 C 0.7235(4) 0.57101(15) 0.5805(4) 0.0350(10) Uani 1 1 d . . . . .
C32 C 0.7983(5) 0.58102(18) 0.6905(4) 0.0486(12) Uani 1 1 d . . . . .
H32 H 0.788681 0.609250 0.728103 0.058 Uiso 1 1 calc R U . . .
C33 C 0.8875(5) 0.54998(19) 0.7463(5) 0.0584(14) Uani 1 1 d . . . . .
H33 H 0.939116 0.557139 0.821924 0.070 Uiso 1 1 calc R U . . .
C34 C 0.9020(5) 0.50922(18) 0.6938(5) 0.0532(13) Uani 1 1 d . . . . .
H34 H 0.963422 0.488147 0.732871 0.064 Uiso 1 1 calc R U . . .
C35 C 0.8282(6) 0.49871(18) 0.5851(5) 0.0633(15) Uani 1 1 d . . . . .
H35 H 0.837894 0.470321 0.548403 0.076 Uiso 1 1 calc R U . . .
C36 C 0.7387(5) 0.52983(16) 0.5283(5) 0.0562(14) Uani 1 1 d . . . . .
H36 H 0.687583 0.522526 0.452568 0.067 Uiso 1 1 calc R U . . .
C51 C 0.4143(4) 0.65428(15) 0.2871(4) 0.0345(9) Uani 1 1 d . . . . .
C46 C 0.4711(4) 0.52922(15) 0.1772(4) 0.0336(9) Uani 1 1 d . . . . .
F46 F 0.5913(2) 0.51868(8) 0.2419(2) 0.0404(6) Uani 1 1 d . . . . .
C45 C 0.4070(4) 0.49455(15) 0.1126(4) 0.0397(10) Uani 1 1 d . . . . .
F45 F 0.4583(3) 0.45302(8) 0.1174(2) 0.0509(7) Uani 1 1 d . . . . .
C44 C 0.2891(5) 0.50324(16) 0.0396(4) 0.0426(11) Uani 1 1 d . . . . .
F44 F 0.2243(3) 0.47027(9) -0.0260(3) 0.0599(8) Uani 1 1 d . . . . .
C43 C 0.2397(4) 0.54582(17) 0.0334(4) 0.0428(11) Uani 1 1 d . . . . .
F43 F 0.1250(2) 0.55472(10) -0.0392(2) 0.0579(8) Uani 1 1 d . . . . .
C42 C 0.3068(4) 0.57925(15) 0.1004(4) 0.0355(10) Uani 1 1 d . . . . .
F42 F 0.2503(2) 0.62025(8) 0.0870(2) 0.0420(6) Uani 1 1 d . . . . .
C41 C 0.4246(4) 0.57262(14) 0.1781(4) 0.0313(9) Uani 1 1 d . . . . .
C52 C 0.2945(4) 0.64569(15) 0.3372(4) 0.0385(10) Uani 1 1 d . . . . .
F52 F 0.2553(2) 0.60352(8) 0.3539(2) 0.0444(6) Uani 1 1 d . . . . .
C53 C 0.2088(5) 0.67850(17) 0.3708(4) 0.0469(11) Uani 1 1 d . . . . .
F53 F 0.0941(3) 0.66755(10) 0.4188(3) 0.0623(8) Uani 1 1 d . . . . .
C54 C 0.2423(5) 0.72197(17) 0.3607(4) 0.0493(12) Uani 1 1 d . . . . .
F54 F 0.1615(3) 0.75421(10) 0.3973(3) 0.0683(9) Uani 1 1 d . . . . .
C55 C 0.3617(5) 0.73282(15) 0.3148(4) 0.0446(11) Uani 1 1 d . . . . .
F55 F 0.3994(3) 0.77564(9) 0.3061(3) 0.0618(8) Uani 1 1 d . . . . .
C56 C 0.4434(4) 0.69896(15) 0.2789(4) 0.0391(10) Uani 1 1 d . . . . .
F56 F 0.5592(3) 0.71211(8) 0.2351(2) 0.0480(7) Uani 1 1 d . . . . .
C61 C 0.6356(4) 0.62331(14) 0.1766(4) 0.0329(9) Uani 1 1 d . . . . .
C62 C 0.6111(4) 0.64013(14) 0.0571(4) 0.0352(10) Uani 1 1 d . . . . .
F62 F 0.4834(2) 0.65226(8) 0.0158(2) 0.0421(6) Uani 1 1 d . . . . .
C63 C 0.7051(4) 0.64478(15) -0.0237(4) 0.0385(10) Uani 1 1 d . . . . .
F63 F 0.6698(3) 0.65876(9) -0.1408(2) 0.0481(7) Uani 1 1 d . . . . .
C64 C 0.8369(4) 0.63382(16) 0.0128(4) 0.0430(11) Uani 1 1 d . . . . .
F64 F 0.9319(3) 0.63851(9) -0.0650(2) 0.0539(7) Uani 1 1 d . . . . .
C65 C 0.8694(4) 0.61711(15) 0.1292(4) 0.0389(10) Uani 1 1 d . . . . .
F65 F 0.9967(2) 0.60508(9) 0.1661(2) 0.0513(7) Uani 1 1 d . . . . .
C66 C 0.7700(4) 0.61158(14) 0.2062(4) 0.0346(10) Uani 1 1 d . . . . .
F66 F 0.8125(2) 0.59212(8) 0.3160(2) 0.0387(6) Uani 1 1 d . . . . .
P1B P 0.5889(19) 0.6096(5) 0.5070(18) 0.027(3) Uani 0.347(4) 1 d D U P A 2
C11B C 0.6485(17) 0.6651(6) 0.531(2) 0.026(3) Uani 0.347(4) 1 d D U P A 2
C12B C 0.7698(19) 0.6761(6) 0.492(2) 0.032(4) Uani 0.347(4) 1 d D U P A 2
H12B H 0.824728 0.653012 0.464414 0.038 Uiso 0.347(4) 1 calc R U P A 2
C13B C 0.8154(19) 0.7203(7) 0.490(3) 0.041(4) Uani 0.347(4) 1 d D U P A 2
H13B H 0.900719 0.726617 0.463127 0.049 Uiso 0.347(4) 1 calc R U P A 2
C14B C 0.7389(19) 0.7539(6) 0.526(3) 0.038(4) Uani 0.347(4) 1 d D U P A 2
H14B H 0.769707 0.783769 0.522793 0.045 Uiso 0.347(4) 1 calc R U P A 2
C15B C 0.6111(12) 0.7447(4) 0.5702(10) 0.032(2) Uani 0.347(4) 1 d D U P A 2
C16B C 0.5336(11) 0.7798(4) 0.6093(10) 0.036(3) Uani 0.347(4) 1 d D U P A 2
H16B H 0.563707 0.809736 0.603676 0.043 Uiso 0.347(4) 1 calc R U P A 2
C17B C 0.4140(12) 0.7710(4) 0.6558(12) 0.038(3) Uani 0.347(4) 1 d D U P A 2
H17B H 0.360555 0.794807 0.680977 0.046 Uiso 0.347(4) 1 calc R U P A 2
C18B C 0.3717(14) 0.7279(4) 0.6660(12) 0.034(3) Uani 0.347(4) 1 d D U P A 2
H18B H 0.289330 0.722596 0.699749 0.040 Uiso 0.347(4) 1 calc R U P A 2
C19B C 0.4436(13) 0.6914(4) 0.6293(14) 0.031(3) Uani 0.347(4) 1 d D U P A 2
C20B C 0.5667(15) 0.7006(4) 0.5786(13) 0.025(3) Uani 0.347(4) 1 d D U P A 2
C21B C 0.3955(15) 0.6461(4) 0.6447(15) 0.033(3) Uani 0.347(4) 1 d D U P A 2
C22B C 0.453(2) 0.6075(6) 0.596(3) 0.032(4) Uani 0.347(4) 1 d D U P A 2
C23B C 0.392(3) 0.5684(6) 0.625(3) 0.039(5) Uani 0.347(4) 1 d D U P A 2
H23B H 0.420058 0.539601 0.602467 0.047 Uiso 0.347(4) 1 calc R U P A 2
S24B S 0.2587(9) 0.5781(3) 0.7047(12) 0.0532(17) Uani 0.347(4) 1 d D U P A 2
C25B C 0.2857(18) 0.6347(6) 0.708(2) 0.038(4) Uani 0.347(4) 1 d D U P A 2
H25B H 0.232859 0.655547 0.747143 0.046 Uiso 0.347(4) 1 calc R U P A 2

loop_
_atom_site_aniso_label
_atom_site_aniso_U_11
_atom_site_aniso_U_22
_atom_site_aniso_U_33
_atom_site_aniso_U_23
_atom_site_aniso_U_13
_atom_site_aniso_U_12
O1 0.0329(15) 0.0356(16) 0.0271(15) -0.0001(12) -0.0069(12) 0.0020(13)
B1 0.035(3) 0.036(3) 0.026(2) 0.001(2) -0.0058(19) 0.001(2)
P1 0.018(4) 0.043(2) 0.026(2) -0.0062(13) -0.007(2) 0.0015(17)
C11 0.028(5) 0.041(5) 0.027(4) -0.006(4) -0.006(4) -0.002(4)
C12 0.033(6) 0.040(6) 0.044(5) -0.004(6) 0.000(5) 0.005(5)
C13 0.045(8) 0.051(6) 0.058(7) 0.001(6) 0.012(6) -0.003(5)
C14 0.032(6) 0.050(4) 0.047(5) 0.002(4) 0.009(5) -0.001(4)
C15 0.036(4) 0.047(4) 0.032(4) 0.002(3) 0.005(3) 0.007(3)
C16 0.037(4) 0.053(4) 0.042(4) -0.006(3) 0.011(3) 0.009(3)
C17 0.045(5) 0.048(4) 0.044(4) -0.008(4) 0.005(4) 0.008(4)
C18 0.045(4) 0.040(4) 0.038(4) 0.002(4) 0.004(3) 0.001(4)
C19 0.031(5) 0.041(4) 0.025(4) 0.000(3) -0.001(4) 0.000(3)
C20 0.028(4) 0.039(4) 0.027(4) -0.001(5) 0.002(3) -0.001(4)
C21 0.029(4) 0.044(4) 0.027(4) -0.005(3) 0.001(3) -0.001(3)
C22 0.023(6) 0.038(4) 0.030(6) -0.004(3) -0.002(4) -0.002(4)
C23 0.023(5) 0.037(4) 0.038(5) -0.005(3) -0.002(4) -0.003(4)
S24 0.0390(17) 0.0465(14) 0.0466(13) -0.0114(10) 0.0053(14) -0.0087(11)
C25 0.035(6) 0.042(5) 0.035(5) -0.005(5) 0.002(4) -0.002(4)
C31 0.029(2) 0.045(3) 0.030(2) -0.0016(19) -0.0020(17) 0.003(2)
C32 0.044(3) 0.060(3) 0.038(3) -0.010(2) -0.010(2) 0.010(2)
C33 0.046(3) 0.077(4) 0.047(3) 0.000(3) -0.020(2) 0.011(3)
C34 0.045(3) 0.064(3) 0.049(3) 0.015(2) 0.000(2) 0.018(3)
C35 0.083(4) 0.049(3) 0.054(3) 0.003(3) -0.011(3) 0.019(3)
C36 0.075(4) 0.043(3) 0.045(3) -0.002(2) -0.022(3) 0.011(3)
C51 0.033(2) 0.040(2) 0.027(2) -0.0033(18) -0.0093(17) 0.0038(18)
C46 0.031(2) 0.043(2) 0.027(2) -0.0035(18) -0.0013(17) -0.0017(19)
F46 0.0407(14) 0.0377(14) 0.0400(14) -0.0033(11) -0.0086(11) 0.0033(11)
C45 0.041(2) 0.042(3) 0.036(2) -0.008(2) 0.0049(19) -0.003(2)
F45 0.0647(18) 0.0378(15) 0.0482(16) -0.0094(12) -0.0032(13) -0.0053(13)
C44 0.044(3) 0.050(3) 0.034(2) -0.014(2) 0.0029(19) -0.014(2)
F44 0.0614(18) 0.0606(18) 0.0551(17) -0.0216(14) -0.0065(14) -0.0205(15)
C43 0.028(2) 0.061(3) 0.037(2) -0.007(2) -0.0068(19) -0.003(2)
F43 0.0362(15) 0.083(2) 0.0498(16) -0.0160(15) -0.0173(12) -0.0012(14)
C42 0.028(2) 0.043(3) 0.034(2) -0.0049(19) -0.0005(17) 0.0014(19)
F42 0.0297(13) 0.0524(16) 0.0414(14) -0.0060(12) -0.0084(10) 0.0070(12)
C41 0.027(2) 0.038(2) 0.029(2) -0.0021(18) -0.0007(16) 0.0003(18)
C52 0.037(2) 0.041(2) 0.035(2) -0.003(2) -0.0074(18) 0.006(2)
F52 0.0363(14) 0.0492(16) 0.0473(15) -0.0044(12) 0.0022(11) 0.0005(12)
C53 0.039(3) 0.057(3) 0.044(3) -0.006(2) -0.002(2) 0.009(2)
F53 0.0431(16) 0.074(2) 0.070(2) -0.0103(16) 0.0096(14) 0.0161(15)
C54 0.046(3) 0.054(3) 0.046(3) -0.008(2) -0.006(2) 0.023(2)
F54 0.070(2) 0.062(2) 0.071(2) -0.0128(16) -0.0029(16) 0.0348(16)
C55 0.059(3) 0.033(2) 0.038(3) -0.004(2) -0.016(2) 0.009(2)
F55 0.083(2) 0.0384(16) 0.0596(18) -0.0055(13) -0.0132(15) 0.0116(14)
C56 0.039(2) 0.041(2) 0.034(2) -0.001(2) -0.0097(19) 0.003(2)
F56 0.0559(16) 0.0365(15) 0.0490(16) -0.0020(12) -0.0064(13) -0.0021(12)
C61 0.034(2) 0.030(2) 0.034(2) -0.0013(18) -0.0041(17) -0.0037(18)
C62 0.031(2) 0.035(2) 0.037(2) 0.0026(19) -0.0071(18) -0.0026(19)
F62 0.0366(14) 0.0492(16) 0.0382(14) 0.0026(12) -0.0075(11) 0.0073(12)
C63 0.042(2) 0.039(3) 0.033(2) 0.0041(19) -0.0035(18) -0.006(2)
F63 0.0555(16) 0.0528(17) 0.0349(14) 0.0081(12) 0.0000(12) -0.0014(13)
C64 0.035(2) 0.050(3) 0.044(3) 0.000(2) 0.0053(19) -0.009(2)
F64 0.0443(15) 0.0699(19) 0.0487(16) 0.0072(14) 0.0098(12) -0.0121(14)
C65 0.029(2) 0.045(3) 0.042(2) -0.002(2) -0.0029(18) -0.004(2)
F65 0.0287(13) 0.0716(19) 0.0523(16) 0.0009(14) -0.0015(11) -0.0046(13)
C66 0.035(2) 0.036(2) 0.031(2) -0.0029(18) -0.0071(17) 0.0000(19)
F66 0.0302(13) 0.0498(15) 0.0341(13) 0.0022(11) -0.0063(10) 0.0020(11)
P1B 0.015(6) 0.025(3) 0.037(3) 0.002(2) -0.018(3) 0.001(3)
C11B 0.017(8) 0.040(6) 0.020(8) 0.003(5) -0.006(6) -0.001(5)
C12B 0.022(10) 0.046(7) 0.027(8) -0.003(6) 0.002(8) -0.005(7)
C13B 0.027(10) 0.053(7) 0.039(9) 0.003(7) -0.008(8) -0.011(6)
C14B 0.032(8) 0.046(8) 0.033(8) 0.001(8) -0.005(6) -0.014(6)
C15B 0.037(6) 0.038(5) 0.021(6) 0.000(5) -0.001(5) -0.006(4)
C16B 0.033(6) 0.035(6) 0.038(7) -0.003(5) -0.007(5) -0.001(5)
C17B 0.035(6) 0.040(6) 0.038(7) 0.002(6) -0.004(5) 0.006(5)
C18B 0.034(7) 0.045(6) 0.021(6) -0.001(6) -0.002(5) 0.000(5)
C19B 0.028(7) 0.041(6) 0.023(7) 0.003(7) 0.000(5) -0.005(5)
C20B 0.021(8) 0.037(5) 0.017(7) 0.003(5) -0.005(6) -0.003(5)
C21B 0.027(7) 0.041(6) 0.028(7) 0.002(6) -0.007(5) -0.004(5)
C22B 0.017(8) 0.036(7) 0.041(8) -0.002(8) -0.005(6) -0.008(6)
C23B 0.034(8) 0.040(7) 0.041(9) 0.001(9) -0.004(7) -0.016(8)
S24B 0.041(4) 0.055(3) 0.066(4) 0.007(3) 0.016(3) -0.005(2)
C25B 0.026(9) 0.050(9) 0.039(8) 0.001(7) 0.000(7) -0.007(7)

loop_
_atom_type_symbol
_atom_type_description
_atom_type_scat_dispersion_real
_atom_type_scat_dispersion_imag
_atom_type_scat_source
C C 0.0181 0.0091 'International Tables Vol C Tables 4.2.6.8 and 6.1.1.4'
H H 0.0000 0.0000 'International Tables Vol C Tables 4.2.6.8 and 6.1.1.4'
B B 0.0090 0.0039 'International Tables Vol C Tables 4.2.6.8 and 6.1.1.4'
O O 0.0492 0.0322 'International Tables Vol C Tables 4.2.6.8 and 6.1.1.4'
F F 0.0727 0.0534 'International Tables Vol C Tables 4.2.6.8 and 6.1.1.4'
P P 0.2955 0.4335 'International Tables Vol C Tables 4.2.6.8 and 6.1.1.4'
S S 0.3331 0.5567 'International Tables Vol C Tables 4.2.6.8 and 6.1.1.4'

loop_
_geom_angle_atom_site_label_1
_geom_angle_atom_site_label_2
_geom_angle_atom_site_label_3
_geom_angle
P1B O1 B1 134.6(7)
B1 O1 P1 135.8(4)
O1 B1 C61 109.8(3)
O1 B1 C51 105.6(3)
C61 B1 C51 117.0(4)
O1 B1 C41 106.7(3)
C61 B1 C41 105.1(3)
C51 B1 C41 112.1(3)
O1 P1 C31 105.4(4)
O1 P1 C22 114.2(8)
C31 P1 C22 112.9(7)
O1 P1 C11 109.2(8)
C31 P1 C11 111.7(7)
C22 P1 C11 103.5(5)
C12 C11 C20 119.6(9)
C12 C11 P1 117.0(8)
C20 C11 P1 123.3(8)
C11 C12 C13 122.3(10)
C11 C12 H12 118.9
C13 C12 H12 118.9
C14 C13 C12 119.3(11)
C14 C13 H13 120.3
C12 C13 H13 120.3
C13 C14 C15 121.3(9)
C13 C14 H14 119.3
C15 C14 H14 119.3
C16 C15 C20 119.4(7)
C16 C15 C14 120.5(7)
C20 C15 C14 120.0(7)
C17 C16 C15 120.1(7)
C17 C16 H16 120.0
C15 C16 H16 120.0
C16 C17 C18 120.6(8)
C16 C17 H17 119.7
C18 C17 H17 119.7
C17 C18 C19 122.1(8)
C17 C18 H18 119.0
C19 C18 H18 119.0
C18 C19 C20 117.6(7)
C18 C19 C21 120.3(7)
C20 C19 C21 122.0(6)
C15 C20 C19 120.2(7)
C15 C20 C11 117.3(8)
C19 C20 C11 122.5(7)
C25 C21 C22 110.2(7)
C25 C21 C19 124.8(8)
C22 C21 C19 125.0(8)
C23 C22 C21 113.5(8)
C23 C22 P1 124.5(7)
C21 C22 P1 122.0(8)
C22 C23 S24 111.3(7)
C22 C23 H23 124.4
S24 C23 H23 124.4
C23 S24 C25 92.8(4)
C21 C25 S24 112.2(7)
C21 C25 H25 123.9
S24 C25 H25 123.9
C36 C31 C32 118.8(4)
C36 C31 P1 122.8(4)
C32 C31 P1 118.3(5)
C36 C31 P1B 118.7(6)
C32 C31 P1B 122.2(6)
C31 C32 C33 120.1(5)
C31 C32 H32 120.0
C33 C32 H32 120.0
C34 C33 C32 120.7(5)
C34 C33 H33 119.7
C32 C33 H33 119.7
C33 C34 C35 120.0(5)
C33 C34 H34 120.0
C35 C34 H34 120.0
C34 C35 C36 119.6(5)
C34 C35 H35 120.2
C36 C35 H35 120.2
C31 C36 C35 120.8(5)
C31 C36 H36 119.6
C35 C36 H36 119.6
C56 C51 C52 113.7(4)
C56 C51 B1 126.9(4)
C52 C51 B1 119.1(4)
F46 C46 C45 115.3(4)
F46 C46 C41 119.5(3)
C45 C46 C41 125.2(4)
F45 C45 C44 119.8(4)
F45 C45 C46 121.6(4)
C44 C45 C46 118.5(4)
F44 C44 C43 120.6(4)
F44 C44 C45 120.2(4)
C43 C44 C45 119.2(4)
F43 C43 C44 119.6(4)
F43 C43 C42 120.3(4)
C44 C43 C42 120.1(4)
F42 C42 C43 115.5(4)
F42 C42 C41 120.8(4)
C43 C42 C41 123.7(4)
C46 C41 C42 113.2(4)
C46 C41 B1 121.7(3)
C42 C41 B1 124.9(4)
F52 C52 C53 116.0(4)
F52 C52 C51 120.2(4)
C53 C52 C51 123.8(4)
F53 C53 C54 119.5(4)
F53 C53 C52 120.4(5)
C54 C53 C52 120.0(5)
F54 C54 C53 120.4(5)
F54 C54 C55 120.4(5)
C53 C54 C55 119.1(4)
F55 C55 C54 120.6(4)
F55 C55 C56 120.2(5)
C54 C55 C56 119.2(4)
F56 C56 C51 120.0(4)
F56 C56 C55 115.9(4)
C51 C56 C55 124.1(5)
C66 C61 C62 112.1(4)
C66 C61 B1 127.0(4)
C62 C61 B1 120.1(4)
F62 C62 C63 116.6(4)
F62 C62 C61 118.1(4)
C63 C62 C61 125.3(4)
F63 C63 C62 120.9(4)
F63 C63 C64 119.4(4)
C62 C63 C64 119.6(4)
F64 C64 C65 120.5(4)
F64 C64 C63 120.8(4)
C65 C64 C63 118.7(4)
F65 C65 C64 119.9(4)
F65 C65 C66 120.5(4)
C64 C65 C66 119.6(4)
F66 C66 C65 114.3(4)
F66 C66 C61 121.1(4)
C65 C66 C61 124.6(4)
O1 P1B C22B 116.1(15)
O1 P1B C11B 119.7(14)
C22B P1B C11B 102.7(9)
O1 P1B C31 102.8(7)
C22B P1B C31 107.5(13)
C11B P1B C31 107.4(12)
C12B C11B C20B 118.8(14)
C12B C11B P1B 118.1(13)
C20B C11B P1B 122.7(11)
C11B C12B C13B 122.0(15)
C11B C12B H12B 119.0
C13B C12B H12B 119.0
C14B C13B C12B 120.4(16)
C14B C13B H13B 119.8
C12B C13B H13B 119.8
C13B C14B C15B 120.5(14)
C13B C14B H14B 119.8
C15B C14B H14B 119.8
C16B C15B C20B 120.1(11)
C16B C15B C14B 119.9(11)
C20B C15B C14B 120.0(12)
C17B C16B C15B 119.9(11)
C17B C16B H16B 120.0
C15B C16B H16B 120.0
C18B C17B C16B 120.1(13)
C18B C17B H17B 120.0
C16B C17B H17B 120.0
C17B C18B C19B 123.1(13)
C17B C18B H18B 118.5
C19B C18B H18B 118.5
C18B C19B C20B 116.9(11)
C18B C19B C21B 120.8(11)
C20B C19B C21B 122.3(11)
C15B C20B C19B 120.0(11)
C15B C20B C11B 117.9(13)
C19B C20B C11B 122.1(12)
C25B C21B C22B 110.8(13)
C25B C21B C19B 124.8(13)
C22B C21B C19B 124.4(12)
C23B C22B C21B 113.6(14)
C23B C22B P1B 123.3(13)
C21B C22B P1B 123.0(13)
C22B C23B S24B 111.5(13)
C22B C23B H23B 124.2
S24B C23B H23B 124.2
C23B S24B C25B 92.8(8)
C21B C25B S24B 111.2(12)
C21B C25B H25B 124.4
S24B C25B H25B 124.4

loop_
_geom_bond_atom_site_label_1
_geom_bond_atom_site_label_2
_geom_bond_distance
O1 P1B 1.462(18)
O1 B1 1.541(5)
O1 P1 1.581(10)
B1 C61 1.629(6)
B1 C51 1.642(6)
B1 C41 1.648(6)
P1 C31 1.726(11)
P1 C22 1.762(14)
P1 C11 1.764(13)
C11 C12 1.369(12)
C11 C20 1.464(12)
C12 C13 1.406(16)
C12 H12 0.9500
C13 C14 1.359(19)
C13 H13 0.9500
C14 C15 1.426(11)
C14 H14 0.9500
C15 C16 1.409(9)
C15 C20 1.417(9)
C16 C17 1.374(10)
C16 H16 0.9500
C17 C18 1.381(9)
C17 H17 0.9500
C18 C19 1.401(10)
C18 H18 0.9500
C19 C20 1.421(11)
C19 C21 1.464(9)
C21 C25 1.392(12)
C21 C22 1.426(11)
C22 C23 1.381(11)
C23 S24 1.689(10)
C23 H23 0.9500
S24 C25 1.705(10)
C25 H25 0.9500
C31 C36 1.375(6)
C31 C32 1.378(6)
C31 P1B 1.888(18)
C32 C33 1.385(7)
C32 H32 0.9500
C33 C34 1.364(7)
C33 H33 0.9500
C34 C35 1.366(7)
C34 H34 0.9500
C35 C36 1.392(7)
C35 H35 0.9500
C36 H36 0.9500
C51 C56 1.376(6)
C51 C52 1.393(6)
C46 F46 1.365(4)
C46 C45 1.376(6)
C46 C41 1.382(6)
C45 F45 1.346(5)
C45 C44 1.376(6)
C44 F44 1.346(5)
C44 C43 1.368(7)
C43 F43 1.350(5)
C43 C42 1.373(6)
C42 F42 1.355(5)
C42 C41 1.390(5)
C52 F52 1.342(5)
C52 C53 1.379(6)
C53 F53 1.352(5)
C53 C54 1.353(7)
C54 F54 1.347(5)
C54 C55 1.382(7)
C55 F55 1.344(5)
C55 C56 1.385(6)
C56 F56 1.358(5)
C61 C66 1.394(6)
C61 C62 1.395(6)
C62 F62 1.358(5)
C62 C63 1.362(6)
C63 F63 1.356(5)
C63 C64 1.376(6)
C64 F64 1.347(5)
C64 C65 1.372(6)
C65 F65 1.343(5)
C65 C66 1.377(6)
C66 F66 1.359(5)
P1B C22B 1.75(2)
P1B C11B 1.78(2)
C11B C12B 1.370(16)
C11B C20B 1.469(17)
C12B C13B 1.40(2)
C12B H12B 0.9500
C13B C14B 1.35(2)
C13B H13B 0.9500
C14B C15B 1.439(15)
C14B H14B 0.9500
C15B C16B 1.400(13)
C15B C20B 1.401(14)
C16B C17B 1.374(14)
C16B H16B 0.9500
C17B C18B 1.368(14)
C17B H17B 0.9500
C18B C19B 1.391(15)
C18B H18B 0.9500
C19B C20B 1.429(15)
C19B C21B 1.457(14)
C21B C25B 1.398(17)
C21B C22B 1.421(17)
C22B C23B 1.374(17)
C23B S24B 1.688(18)
C23B H23B 0.9500
S24B C25B 1.720(17)
C25B H25B 0.9500

loop_
_geom_torsion_atom_site_label_1
_geom_torsion_atom_site_label_2
_geom_torsion_atom_site_label_3
_geom_torsion_atom_site_label_4
_geom_torsion
P1B O1 B1 C61 100.3(11)
P1 O1 B1 C61 87.1(7)
P1B O1 B1 C51 -26.7(12)
P1 O1 B1 C51 -39.9(7)
P1B O1 B1 C41 -146.2(11)
P1 O1 B1 C41 -159.4(6)
B1 O1 P1 C31 -153.7(4)
B1 O1 P1 C22 -29.2(10)
B1 O1 P1 C11 86.1(9)
O1 P1 C11 C12 66.6(14)
C31 P1 C11 C12 -49.6(14)
C22 P1 C11 C12 -171.4(12)
O1 P1 C11 C20 -107.9(12)
C31 P1 C11 C20 135.9(11)
C22 P1 C11 C20 14.1(14)
C20 C11 C12 C13 -1(2)
P1 C11 C12 C13 -175.6(16)
C11 C12 C13 C14 4(3)
C12 C13 C14 C15 -4(3)
C13 C14 C15 C16 -178.8(15)
C13 C14 C15 C20 2(2)
C20 C15 C16 C17 -0.5(11)
C14 C15 C16 C17 -179.8(9)
C15 C16 C17 C18 -1.7(11)
C16 C17 C18 C19 2.1(12)
C17 C18 C19 C20 -0.2(12)
C17 C18 C19 C21 -177.2(8)
C16 C15 C20 C19 2.4(11)
C14 C15 C20 C19 -178.3(10)
C16 C15 C20 C11 -178.1(9)
C14 C15 C20 C11 1.2(13)
C18 C19 C20 C15 -2.0(12)
C21 C19 C20 C15 175.0(7)
C18 C19 C20 C11 178.5(10)
C21 C19 C20 C11 -4.6(14)
C12 C11 C20 C15 -1.7(17)
P1 C11 C20 C15 172.6(9)
C12 C11 C20 C19 177.9(12)
P1 C11 C20 C19 -7.8(17)
C18 C19 C21 C25 7.0(15)
C20 C19 C21 C25 -169.9(10)
C18 C19 C21 C22 -175.3(9)
C20 C19 C21 C22 7.9(14)
C25 C21 C22 C23 2.6(14)
C19 C21 C22 C23 -175.4(10)
C25 C21 C22 P1 179.7(11)
C19 C21 C22 P1 1.7(15)
O1 P1 C22 C23 -75.7(13)
C31 P1 C22 C23 44.8(13)
C11 P1 C22 C23 165.7(12)
O1 P1 C22 C21 107.6(10)
C31 P1 C22 C21 -132.0(9)
C11 P1 C22 C21 -11.0(13)
C21 C22 C23 S24 -1.5(13)
P1 C22 C23 S24 -178.5(9)
C22 C23 S24 C25 0.0(11)
C22 C21 C25 S24 -2.5(13)
C19 C21 C25 S24 175.5(7)
C23 S24 C25 C21 1.5(11)
O1 P1 C31 C36 -7.5(9)
C22 P1 C31 C36 -132.8(6)
C11 P1 C31 C36 111.1(7)
O1 P1 C31 C32 171.7(5)
C22 P1 C31 C32 46.4(8)
C11 P1 C31 C32 -69.8(8)
C36 C31 C32 C33 0.4(7)
P1 C31 C32 C33 -178.8(6)
P1B C31 C32 C33 174.3(8)
C31 C32 C33 C34 -0.3(8)
C32 C33 C34 C35 0.0(9)
C33 C34 C35 C36 0.2(9)
C32 C31 C36 C35 -0.1(8)
P1 C31 C36 C35 179.0(6)
P1B C31 C36 C35 -174.3(8)
C34 C35 C36 C31 -0.1(9)
O1 B1 C51 C56 106.7(4)
C61 B1 C51 C56 -15.9(6)
C41 B1 C51 C56 -137.4(4)
O1 B1 C51 C52 -67.5(4)
C61 B1 C51 C52 170.0(4)
C41 B1 C51 C52 48.4(5)
F46 C46 C45 F45 2.2(6)
C41 C46 C45 F45 -179.4(4)
F46 C46 C45 C44 -176.4(4)
C41 C46 C45 C44 2.0(7)
F45 C45 C44 F44 0.6(6)
C46 C45 C44 F44 179.3(4)
F45 C45 C44 C43 -178.5(4)
C46 C45 C44 C43 0.2(7)
F44 C44 C43 F43 0.0(7)
C45 C44 C43 F43 179.1(4)
F44 C44 C43 C42 -179.8(4)
C45 C44 C43 C42 -0.7(7)
F43 C43 C42 F42 -0.3(6)
C44 C43 C42 F42 179.5(4)
F43 C43 C42 C41 179.3(4)
C44 C43 C42 C41 -0.9(7)
F46 C46 C41 C42 175.0(3)
C45 C46 C41 C42 -3.3(6)
F46 C46 C41 B1 -0.2(6)
C45 C46 C41 B1 -178.5(4)
F42 C42 C41 C46 -177.7(4)
C43 C42 C41 C46 2.7(6)
F42 C42 C41 B1 -2.7(6)
C43 C42 C41 B1 177.7(4)
O1 B1 C41 C46 -42.7(5)
C61 B1 C41 C46 73.9(5)
C51 B1 C41 C46 -157.9(4)
O1 B1 C41 C42 142.7(4)
C61 B1 C41 C42 -100.7(5)
C51 B1 C41 C42 27.4(6)
C56 C51 C52 F52 -178.2(3)
B1 C51 C52 F52 -3.3(6)
C56 C51 C52 C53 2.8(6)
B1 C51 C52 C53 177.7(4)
F52 C52 C53 F53 0.9(6)
C51 C52 C53 F53 179.9(4)
F52 C52 C53 C54 178.0(4)
C51 C52 C53 C54 -2.9(7)
F53 C53 C54 F54 -0.5(7)
C52 C53 C54 F54 -177.6(4)
F53 C53 C54 C55 178.1(4)
C52 C53 C54 C55 1.0(7)
F54 C54 C55 F55 0.1(7)
C53 C54 C55 F55 -178.5(4)
F54 C54 C55 C56 179.4(4)
C53 C54 C55 C56 0.7(7)
C52 C51 C56 F56 178.1(3)
B1 C51 C56 F56 3.6(6)
C52 C51 C56 C55 -0.9(6)
B1 C51 C56 C55 -175.4(4)
F55 C55 C56 F56 -0.6(6)
C54 C55 C56 F56 -179.8(4)
F55 C55 C56 C51 178.5(4)
C54 C55 C56 C51 -0.8(7)
O1 B1 C61 C66 8.2(6)
C51 B1 C61 C66 128.5(4)
C41 B1 C61 C66 -106.3(5)
O1 B1 C61 C62 177.4(4)
C51 B1 C61 C62 -62.3(5)
C41 B1 C61 C62 62.9(5)
C66 C61 C62 F62 179.1(4)
B1 C61 C62 F62 8.4(6)
C66 C61 C62 C63 0.3(6)
B1 C61 C62 C63 -170.4(4)
F62 C62 C63 F63 -3.1(6)
C61 C62 C63 F63 175.7(4)
F62 C62 C63 C64 178.9(4)
C61 C62 C63 C64 -2.3(7)
F63 C63 C64 F64 2.6(7)
C62 C63 C64 F64 -179.4(4)
F63 C63 C64 C65 -176.0(4)
C62 C63 C64 C65 2.0(7)
F64 C64 C65 F65 -0.3(7)
C63 C64 C65 F65 178.3(4)
F64 C64 C65 C66 -178.4(4)
C63 C64 C65 C66 0.2(7)
F65 C65 C66 F66 -2.2(6)
C64 C65 C66 F66 175.9(4)
F65 C65 C66 C61 179.5(4)
C64 C65 C66 C61 -2.4(7)
C62 C61 C66 F66 -176.1(4)
B1 C61 C66 F66 -6.2(6)
C62 C61 C66 C65 2.1(6)
B1 C61 C66 C65 172.0(4)
B1 O1 P1B C22B 88.6(15)
B1 O1 P1B C11B -35.5(18)
B1 O1 P1B C31 -154.3(5)
C36 C31 P1B O1 -20.7(13)
C32 C31 P1B O1 165.4(7)
C36 C31 P1B C22B 102.3(11)
C32 C31 P1B C22B -71.6(13)
C36 C31 P1B C11B -147.8(9)
C32 C31 P1B C11B 38.2(13)
O1 P1B C11B C12B -61(2)
C22B P1B C11B C12B 169(2)
C31 P1B C11B C12B 56(2)
O1 P1B C11B C20B 112.0(19)
C22B P1B C11B C20B -18(2)
C31 P1B C11B C20B -131.4(17)
C20B C11B C12B C13B -3(4)
P1B C11B C12B C13B 170(2)
C11B C12B C13B C14B -1(4)
C12B C13B C14B C15B 2(4)
C13B C14B C15B C16B 179(2)
C13B C14B C15B C20B 2(4)
C20B C15B C16B C17B 0.0(18)
C14B C15B C16B C17B -177.4(17)
C15B C16B C17B C18B 1.1(18)
C16B C17B C18B C19B -1(2)
C17B C18B C19B C20B 0(2)
C17B C18B C19B C21B 178.6(15)
C16B C15B C20B C19B -1.2(19)
C14B C15B C20B C19B 176.2(18)
C16B C15B C20B C11B 177.3(15)
C14B C15B C20B C11B -5(2)
C18B C19B C20B C15B 1(2)
C21B C19B C20B C15B -177.5(14)
C18B C19B C20B C11B -177.1(16)
C21B C19B C20B C11B 4(3)
C12B C11B C20B C15B 6(3)
P1B C11B C20B C15B -166.9(15)
C12B C11B C20B C19B -175.7(19)
P1B C11B C20B C19B 11(3)
C18B C19B C21B C25B -7(3)
C20B C19B C21B C25B 171.4(18)
C18B C19B C21B C22B 172(2)
C20B C19B C21B C22B -9(3)
C25B C21B C22B C23B -2(3)
C19B C21B C22B C23B 179(2)
C25B C21B C22B P1B 178(2)
C19B C21B C22B P1B -2(4)
O1 P1B C22B C23B 60(3)
C11B P1B C22B C23B -167(3)
C31 P1B C22B C23B -54(3)
O1 P1B C22B C21B -119(2)
C11B P1B C22B C21B 14(3)
C31 P1B C22B C21B 127(2)
C21B C22B C23B S24B 3(3)
P1B C22B C23B S24B -177(2)
C22B C23B S24B C25B -2(3)
C22B C21B C25B S24B 0(3)
C19B C21B C25B S24B 179.3(15)
C23B S24B C25B C21B 1(2)
